data_1552118
loop_
_publ_author_name
'Bosch, Eric'

_publ_section_title
;
 1,2,4,5-Tetrachloro-3,6-diiodobenzene benzene monosolvate
;
_journal_coeditor_code ZL4031
_journal_issue 7
_journal_name_full IUCrData
_journal_page_first x190993
_journal_paper_doi 10.1107/S2414314619009933
_journal_volume 4
_journal_year 2019
_chemical_formula_iupac 'C6 Cl4 I2, C6 H6'
_chemical_formula_moiety 'C6 Cl4 I2, C6 H6'
_chemical_formula_sum 'C12 H6 Cl4 I2'
_chemical_formula_weight 545.77
_chemical_name_systematic
;
1,2,4,5-Tetrachloro-3,6-diiodobenzene benzene monosolvate
;
_space_group_crystal_system triclinic
_space_group_IT_number 2
_space_group_name_Hall '-P 1'
_space_group_name_H-M_alt 'P -1'
_symmetry_space_group_name_Hall '-P 1'
_symmetry_space_group_name_H-M 'P -1'
_atom_sites_solution_hydrogens geom
_atom_sites_solution_primary dual
_audit_creation_method SHELXL-2018/3
_cell_angle_alpha 96.7020(10)
_cell_angle_beta 92.7280(10)
_cell_angle_gamma 98.5990(10)
_cell_formula_units_Z 1
_cell_length_a 5.4399(4)
_cell_length_b 6.3599(4)
_cell_length_c 11.0232(8)
_cell_measurement_reflns_used 4302
_cell_measurement_temperature 100(2)
_cell_measurement_theta_max 27.25
_cell_measurement_theta_min 3.27
_cell_volume 373.69(5)
_computing_cell_refinement
;
SMART (Bruker, 2014)
;
_computing_data_collection
;
SMART (Bruker, 2014)
;
_computing_data_reduction
;
SAINT (Bruker, 2014)
;
_computing_molecular_graphics
;
X-SEED (Barbour, 2001)
;
_computing_publication_material
;
X-SEED (Barbour, 2001)
;
_computing_structure_refinement
;
SHELXL2018 (Sheldrick, 2015b)
;
_computing_structure_solution
;
SHELXT2018 (Sheldrick, 2015a)
;
_diffrn_ambient_temperature 100(2)
_diffrn_detector_area_resol_mean 8.3660
_diffrn_measured_fraction_theta_full 1.000
_diffrn_measured_fraction_theta_max 1.000
_diffrn_measurement_device_type 'Bruker APEXII CCD'
_diffrn_measurement_method 'phi and omega scans'
_diffrn_radiation_monochromator graphite
_diffrn_radiation_source 'fine-focus sealed tube'
_diffrn_radiation_type MoK\a
_diffrn_radiation_wavelength 0.71073
_diffrn_reflns_av_R_equivalents 0.0184
_diffrn_reflns_av_unetI/netI 0.0179
_diffrn_reflns_limit_h_max 7
_diffrn_reflns_limit_h_min -7
_diffrn_reflns_limit_k_max 8
_diffrn_reflns_limit_k_min -8
_diffrn_reflns_limit_l_max 14
_diffrn_reflns_limit_l_min -14
_diffrn_reflns_number 4913
_diffrn_reflns_theta_full 25.242
_diffrn_reflns_theta_max 27.251
_diffrn_reflns_theta_min 1.864
_exptl_absorpt_coefficient_mu 4.901
_exptl_absorpt_correction_T_max 1.0000
_exptl_absorpt_correction_T_min 0.6106
_exptl_absorpt_correction_type multi-scan
_exptl_absorpt_process_details
;
(SADABS; Bruker, 2014)
;
_exptl_crystal_colour colourless
_exptl_crystal_density_diffrn 2.425
_exptl_crystal_description 'cut cube'
_exptl_crystal_F_000 252
_exptl_crystal_size_max 0.39
_exptl_crystal_size_mid 0.12
_exptl_crystal_size_min 0.05
_refine_diff_density_max 0.461
_refine_diff_density_min -0.388
_refine_ls_extinction_method none
_refine_ls_goodness_of_fit_ref 1.094
_refine_ls_hydrogen_treatment constr
_refine_ls_matrix_type full
_refine_ls_number_parameters 82
_refine_ls_number_reflns 1668
_refine_ls_number_restraints 0
_refine_ls_restrained_S_all 1.094
_refine_ls_R_factor_all 0.0134
_refine_ls_R_factor_gt 0.0131
_refine_ls_shift/su_max 0.001
_refine_ls_shift/su_mean 0.000
_refine_ls_structure_factor_coef Fsqd
_refine_ls_weighting_details 'w=1/[\s^2^(Fo^2^)+(0.0129P)^2^+0.2107P] where P=(Fo^2^+2Fc^2^)/3'
_refine_ls_weighting_scheme calc
_refine_ls_wR_factor_gt 0.0315
_refine_ls_wR_factor_ref 0.0317
_reflns_number_gt 1634
_reflns_number_total 1668
_reflns_threshold_expression 'I > 2\s(I)'
_cod_data_source_file zl4031sup1.cif
_cod_data_source_block I
_cod_database_code 1552118
_shelx_space_group_comment
;
The symmetry employed for this shelxl refinement is uniquely defined
by the following loop, which should always be used as a source of
symmetry information in preference to the above space-group names.
They are only intended as comments.
;

loop_
_space_group_symop_operation_xyz
'x, y, z'
'-x, -y, -z'

loop_
_atom_site_type_symbol
_atom_site_label
_atom_site_fract_x
_atom_site_fract_y
_atom_site_fract_z
_atom_site_U_iso_or_equiv
_atom_site_adp_type
_atom_site_calc_flag
_atom_site_occupancy
I I1 0.63204(2) 0.24241(2) 0.70975(2) 0.01586(5) Uani d 1
Cl Cl1 0.70962(8) 0.35540(7) 0.42245(4) 0.01743(9) Uani d 1
C C1 0.8497(3) 0.0970(3) 0.58350(15) 0.0125(3) Uani d 1
Cl Cl2 1.04287(8) 0.14760(7) 0.24148(4) 0.01843(9) Uani d 1
C C2 0.8716(3) 0.1608(3) 0.46708(16) 0.0130(3) Uani d 1
C C3 1.0207(3) 0.0648(3) 0.38431(16) 0.0127(3) Uani d 1
C C4 0.2926(4) 0.4936(3) 0.92088(17) 0.0220(4) Uani d 1
H H4 0.150280 0.488464 0.866558 0.026 Uiso calc 1
C C5 0.4738(4) 0.6732(3) 0.93667(18) 0.0216(4) Uani d 1
H H5 0.455940 0.791629 0.893655 0.026 Uiso calc 1
C C6 0.6826(4) 0.6801(3) 1.01573(18) 0.0217(4) Uani d 1
H H6 0.808105 0.803023 1.026540 0.026 Uiso calc 1

loop_
_atom_site_aniso_label
_atom_site_aniso_U_11
_atom_site_aniso_U_22
_atom_site_aniso_U_33
_atom_site_aniso_U_12
_atom_site_aniso_U_13
_atom_site_aniso_U_23
I1 0.01473(7) 0.01688(7) 0.01605(7) 0.00549(4) 0.00276(4) -0.00209(4)
Cl1 0.0194(2) 0.01586(19) 0.0194(2) 0.00981(16) 0.00007(16) 0.00377(15)
C1 0.0112(7) 0.0113(7) 0.0143(8) 0.0021(6) 0.0016(6) -0.0017(6)
Cl2 0.0233(2) 0.0205(2) 0.0141(2) 0.00780(16) 0.00371(16) 0.00617(16)
C2 0.0122(7) 0.0100(7) 0.0170(8) 0.0031(6) -0.0016(6) 0.0017(6)
C3 0.0129(8) 0.0132(8) 0.0117(7) 0.0014(6) -0.0004(6) 0.0013(6)
C4 0.0160(8) 0.0363(11) 0.0149(8) 0.0092(8) 0.0013(7) 0.0019(7)
C5 0.0240(9) 0.0251(9) 0.0182(9) 0.0086(8) 0.0063(7) 0.0052(7)
C6 0.0192(9) 0.0257(10) 0.0191(9) 0.0015(7) 0.0050(7) -0.0008(7)

loop_
_atom_type_symbol
_atom_type_description
_atom_type_scat_dispersion_real
_atom_type_scat_dispersion_imag
_atom_type_scat_source
C C 0.0033 0.0016 'International Tables Vol C Tables 4.2.6.8 and 6.1.1.4'
H H 0.0000 0.0000 'International Tables Vol C Tables 4.2.6.8 and 6.1.1.4'
Cl Cl 0.1484 0.1585 'International Tables Vol C Tables 4.2.6.8 and 6.1.1.4'
I I -0.4742 1.8119 'International Tables Vol C Tables 4.2.6.8 and 6.1.1.4'

loop_
_geom_angle_atom_site_label_1
_geom_angle_atom_site_label_2
_geom_angle_atom_site_label_3
_geom_angle_site_symmetry_1
_geom_angle_site_symmetry_3
_geom_angle
C2 C1 C3 . 2_756 118.86(15)
C2 C1 I1 . . 121.01(12)
C3 C1 I1 2_756 . 120.13(12)
C1 C2 C3 . . 120.44(15)
C1 C2 Cl1 . . 120.37(13)
C3 C2 Cl1 . . 119.17(13)
C2 C3 C1 . 2_756 120.70(16)
C2 C3 Cl2 . . 119.10(13)
C1 C3 Cl2 2_756 . 120.21(13)
C5 C4 C6 . 2_667 120.31(18)
C5 C4 H4 . . 119.8
C6 C4 H4 2_667 . 119.8
C4 C5 C6 . . 119.78(18)
C4 C5 H5 . . 120.1
C6 C5 H5 . . 120.1
C5 C6 C4 . 2_667 119.90(19)
C5 C6 H6 . . 120.0
C4 C6 H6 2_667 . 120.0

loop_
_geom_bond_atom_site_label_1
_geom_bond_atom_site_label_2
_geom_bond_site_symmetry_2
_geom_bond_distance
I1 C1 . 2.0922(17)
Cl1 C2 . 1.7254(17)
C1 C2 . 1.396(2)
C1 C3 2_756 1.400(2)
Cl2 C3 . 1.7215(17)
C2 C3 . 1.397(2)
C4 C5 . 1.381(3)
C4 C6 2_667 1.394(3)
C4 H4 . 0.9500
C5 C6 . 1.390(3)
C5 H5 . 0.9500
C6 H6 . 0.9500

_cod_database_fobs_code 1552118
